data_4317448
loop_
_publ_author_name
'Ajay Kayal'
'Sonny C. Lee'

_publ_contact_author_address
;
Department of Chemistry
Princeton University
Princeton
NJ 08544
USA
;
_publ_contact_author_email sclee@chemvax.princeton.edu
_publ_contact_author_fax '1 609 258 6746'
_publ_contact_author_name 'Sonny C. Lee'
_publ_contact_author_phone '1 609 258 3879'
_publ_section_title
;
 3,3'-Bis(triphenylsilyl)biphenoxide as a Sterically Hindered Ligand on
 Fe(II), Fe(III), and Cr(II)
;
_journal_name_full 'Inorganic Chemistry'
_journal_page_first 321
_journal_page_last 330
_journal_paper_doi 10.1021/ic010909y
_journal_volume 41
_journal_year 2002
_chemical_formula_moiety 'C64 H68 Na2 O6 Si2. 2(C4 H8 O)'
_chemical_formula_sum 'C72 H84 Na2 O8 Si2'
_chemical_formula_weight 1179.55
_chemical_name_systematic
;
  ?
;
_space_group_IT_number 14
_symmetry_cell_setting monoclinic
_symmetry_space_group_name_Hall '-P 2yn'
_symmetry_space_group_name_H-M 'P 1 21/n 1'
_atom_sites_solution_hydrogens geom
_atom_sites_solution_primary direct
_atom_sites_solution_secondary difmap
_audit_creation_method SHELXL
_cell_angle_alpha 90.00
_cell_angle_beta 93.2780(10)
_cell_angle_gamma 90.00
_cell_formula_units_Z 4
_cell_length_a 12.4304(5)
_cell_length_b 21.3410(6)
_cell_length_c 24.4390(11)
_cell_measurement_reflns_used 22168
_cell_measurement_temperature 200(2)
_cell_measurement_theta_max 22.53
_cell_measurement_theta_min 1.27
_cell_volume 6472.5(4)
_computing_cell_refinement DENZO-SMN
_computing_data_collection 'NONIUS COLLECT'
_computing_data_reduction DENZO-SMN
_computing_molecular_graphics 'Siemens SHELXTL'
_computing_publication_material 'Siemens SHELXTL'
_computing_structure_refinement 'Siemens SHELXTL'
_computing_structure_solution 'Siemens SHELXTL'
_diffrn_ambient_temperature 200(2)
_diffrn_measurement_device 'Nonius KappaCCD'
_diffrn_measurement_method '\w scans'
_diffrn_radiation_monochromator graphite
_diffrn_radiation_source 'fine-focus sealed tube'
_diffrn_radiation_type 'Mo K\a'
_diffrn_radiation_wavelength 0.71073
_diffrn_reflns_av_R_equivalents 0.0570
_diffrn_reflns_av_sigmaI/netI 0.0795
_diffrn_reflns_limit_h_max 13
_diffrn_reflns_limit_h_min 0
_diffrn_reflns_limit_k_max 22
_diffrn_reflns_limit_k_min 0
_diffrn_reflns_limit_l_max 26
_diffrn_reflns_limit_l_min -26
_diffrn_reflns_number 22168
_diffrn_reflns_theta_max 22.53
_diffrn_reflns_theta_min 1.27
_diffrn_standards_decay_% 0
_diffrn_standards_number none
_exptl_absorpt_coefficient_mu 0.120
_exptl_absorpt_correction_type none
_exptl_crystal_colour colorless
_exptl_crystal_density_diffrn 1.210
_exptl_crystal_density_meas ?
_exptl_crystal_density_method none
_exptl_crystal_description block
_exptl_crystal_F_000 2200
_exptl_crystal_size_max 0.40
_exptl_crystal_size_mid 0.25
_exptl_crystal_size_min 0.12
_refine_diff_density_max 0.870
_refine_diff_density_min -0.517
_refine_diff_density_rms 0.063
_refine_ls_extinction_method none
_refine_ls_goodness_of_fit_all 1.059
_refine_ls_goodness_of_fit_obs 1.289
_refine_ls_hydrogen_treatment constr
_refine_ls_matrix_type full
_refine_ls_number_parameters 693
_refine_ls_number_reflns 8467
_refine_ls_number_restraints 154
_refine_ls_restrained_S_all 1.064
_refine_ls_restrained_S_obs 1.289
_refine_ls_R_factor_all 0.1399
_refine_ls_R_factor_obs 0.0855
_refine_ls_shift/esd_max 0.000
_refine_ls_shift/esd_mean 0.000
_refine_ls_structure_factor_coef Fsqd
_refine_ls_weighting_details 'w=1/[\s^2^(Fo^2^)+(0.1611P)^2^+0.0000P] where P=(Fo^2^+2Fc^2^)/3'
_refine_ls_weighting_scheme calc
_refine_ls_wR_factor_all 0.2694
_refine_ls_wR_factor_obs 0.2401
_reflns_number_observed 4748
_reflns_number_total 8467
_reflns_observed_criterion I>2\s(I)
_cod_data_source_file ic010909y_3.cif
_cod_data_source_block (THF)4[3].2THF
_cod_depositor_comments
;
The following automatic conversions were performed:

'_exptl_crystal_density_meas' value 'not measured' was changed to '?'
- the value is perceived as not measured.

Automatic conversion script
Id: cif_fix_values 3008 2015-01-20 13:52:24Z robertas 

The following automatic conversions were performed:

'_refine_ls_weighting_scheme' value 'calc
w=1/[\s^2^(Fo^2^)+(0.1611P)^2^+0.0000P] where P=(Fo^2^+2Fc^2^)/3' was
changed to 'calc'. New tag '_refine_ls_weighting_details' was
created. The value of the new tag was set to
'w=1/[\s^2^(Fo^2^)+(0.1611P)^2^+0.0000P] where P=(Fo^2^+2Fc^2^)/3'.

Automatic conversion script
Id: cif_fix_values 3143 2015-03-26 13:38:13Z robertas 
;
_cod_original_sg_symbol_H-M 'P 21/n'
_cod_database_code 4317448

loop_
_symmetry_equiv_pos_as_xyz
'x, y, z'
'-x+1/2, y+1/2, -z+1/2'
'-x, -y, -z'
'x-1/2, -y-1/2, z-1/2'

loop_
_atom_site_aniso_label
_atom_site_aniso_U_11
_atom_site_aniso_U_22
_atom_site_aniso_U_33
_atom_site_aniso_U_23
_atom_site_aniso_U_13
_atom_site_aniso_U_12
Si1 0.0500(10) 0.0392(8) 0.0419(10) 0.0023(7) -0.0005(7) 0.0001(6)
Si2 0.0449(9) 0.0406(8) 0.0462(10) 0.0007(7) 0.0023(7) 0.0018(6)
Na1 0.076(2) 0.0542(14) 0.152(3) -0.020(2) -0.006(2) 0.0050(12)
Na2 0.083(2) 0.082(2) 0.077(2) 0.0026(13) 0.0079(14) 0.0039(13)
O1 0.049(2) 0.053(2) 0.043(2) 0.004(2) 0.006(2) -0.009(2)
O2 0.049(2) 0.046(2) 0.057(2) 0.017(2) 0.005(2) 0.000(2)
C12 0.057(4) 0.029(3) 0.044(4) -0.002(2) 0.006(3) 0.002(2)
C13 0.039(3) 0.036(3) 0.044(3) 0.005(2) 0.001(3) 0.004(2)
C14 0.046(4) 0.060(3) 0.043(4) 0.000(3) -0.010(3) 0.006(3)
C15 0.048(4) 0.078(4) 0.048(4) -0.002(3) 0.012(3) -0.010(3)
C16 0.049(4) 0.078(4) 0.040(3) 0.000(3) 0.006(3) -0.002(3)
C11 0.052(4) 0.043(3) 0.032(3) 0.005(2) -0.003(3) -0.002(2)
C22 0.041(3) 0.047(3) 0.038(3) -0.006(3) 0.003(3) 0.002(3)
C23 0.051(3) 0.040(3) 0.036(3) -0.006(3) 0.010(3) 0.003(2)
C24 0.052(4) 0.045(3) 0.039(3) -0.005(3) 0.001(3) 0.003(3)
C25 0.048(4) 0.042(3) 0.050(4) 0.007(3) 0.004(3) 0.010(3)
C26 0.058(4) 0.043(3) 0.044(3) -0.004(3) 0.011(3) -0.006(3)
C21 0.055(4) 0.047(3) 0.028(3) 0.000(3) 0.009(3) 0.002(3)
C31 0.043(3) 0.043(3) 0.047(4) 0.009(3) -0.005(3) 0.004(2)
C32 0.088(5) 0.049(4) 0.063(4) 0.000(3) 0.015(4) 0.009(3)
C33 0.130(6) 0.048(4) 0.075(5) -0.008(4) 0.016(5) 0.017(4)
C34 0.110(6) 0.050(4) 0.082(6) 0.013(4) -0.001(5) -0.003(4)
C35 0.134(6) 0.053(4) 0.073(5) 0.023(4) 0.035(4) 0.000(4)
C36 0.094(5) 0.046(4) 0.070(5) 0.010(3) 0.019(4) 0.005(3)
C41 0.052(4) 0.048(3) 0.040(3) -0.002(3) 0.001(3) 0.005(3)
C42 0.054(4) 0.071(4) 0.053(4) 0.005(3) 0.003(3) 0.002(3)
C43 0.057(5) 0.087(5) 0.068(5) 0.005(4) 0.002(4) 0.014(4)
C44 0.054(4) 0.123(6) 0.061(5) -0.002(4) -0.004(3) -0.011(4)
C45 0.065(5) 0.073(4) 0.075(5) 0.002(4) 0.012(4) -0.020(4)
C46 0.053(4) 0.059(4) 0.068(4) -0.007(3) -0.005(3) -0.005(3)
C51 0.058(4) 0.035(3) 0.046(4) 0.001(3) 0.001(3) -0.005(3)
C52 0.071(4) 0.067(4) 0.060(4) -0.011(3) -0.006(3) 0.017(3)
C53 0.090(5) 0.083(5) 0.094(6) -0.027(4) -0.017(5) 0.034(4)
C54 0.086(5) 0.065(4) 0.101(7) -0.021(4) 0.032(5) 0.002(4)
C55 0.104(6) 0.048(4) 0.063(4) -0.005(3) 0.020(4) 0.011(4)
C56 0.066(4) 0.049(3) 0.065(5) 0.009(3) 0.010(3) 0.012(3)
C61 0.050(4) 0.035(3) 0.043(4) -0.003(2) 0.005(3) -0.005(2)
C62 0.051(4) 0.053(3) 0.048(4) -0.002(3) 0.003(3) 0.001(3)
C63 0.047(4) 0.072(4) 0.067(5) 0.004(3) -0.004(3) 0.011(3)
C64 0.061(4) 0.052(4) 0.073(5) 0.007(3) -0.012(4) 0.000(3)
C65 0.083(5) 0.060(4) 0.051(4) -0.005(3) 0.001(4) -0.006(3)
C66 0.052(4) 0.062(4) 0.052(4) 0.001(3) 0.003(3) 0.008(3)
C71 0.057(4) 0.044(3) 0.054(4) -0.004(3) 0.004(3) 0.007(3)
C72 0.070(4) 0.049(4) 0.085(5) -0.012(3) 0.012(4) -0.005(3)
C73 0.109(7) 0.052(4) 0.096(6) -0.021(4) 0.009(5) -0.008(4)
C74 0.111(7) 0.067(5) 0.101(6) -0.021(4) -0.002(5) 0.024(5)
C75 0.076(5) 0.106(6) 0.118(7) -0.038(5) -0.007(5) 0.034(5)
C76 0.059(4) 0.076(4) 0.092(5) -0.034(4) 0.010(4) 0.012(3)
C81 0.039(3) 0.054(3) 0.057(4) 0.009(3) -0.001(3) 0.001(3)
C82 0.062(4) 0.067(4) 0.061(4) 0.011(3) 0.001(3) -0.008(3)
C83 0.065(5) 0.099(5) 0.088(6) 0.029(5) 0.004(4) -0.020(4)
C84 0.064(5) 0.141(7) 0.066(5) 0.011(5) 0.020(4) -0.005(5)
C85 0.076(5) 0.085(5) 0.063(5) 0.002(4) 0.019(4) 0.006(4)
C86 0.060(4) 0.068(4) 0.061(4) -0.001(3) 0.014(3) 0.005(3)
O3 0.085(3) 0.058(3) 0.103(4) 0.006(2) -0.017(3) -0.001(2)
C301 0.115(6) 0.064(4) 0.129(7) 0.028(4) -0.027(5) 0.012(4)
C302 0.142(9) 0.068(6) 0.139(9) 0.001(6) 0.017(7) 0.003(5)
C303 0.133(9) 0.089(6) 0.139(9) 0.013(6) -0.036(7) -0.045(6)
C305 0.108(11) 0.074(8) 0.146(13) 0.019(11) -0.022(10) -0.016(10)
C306 0.120(12) 0.069(9) 0.138(13) 0.011(11) -0.012(11) 0.010(8)
C304 0.080(5) 0.074(4) 0.170(8) 0.026(4) -0.036(5) -0.016(4)
O4 0.069(3) 0.093(3) 0.089(4) -0.010(3) -0.003(3) -0.009(2)
C401 0.085(5) 0.093(5) 0.103(5) -0.008(4) 0.006(4) -0.012(4)
C402 0.112(7) 0.096(10) 0.101(6) 0.004(7) 0.020(6) -0.030(7)
C403 0.118(8) 0.118(10) 0.090(7) 0.012(7) -0.008(6) -0.014(8)
C405 0.114(9) 0.111(11) 0.087(8) 0.009(9) 0.003(6) -0.046(9)
C406 0.109(8) 0.107(12) 0.093(8) 0.003(8) 0.014(7) -0.043(9)
C404 0.102(6) 0.164(7) 0.104(6) -0.005(5) 0.009(5) -0.033(5)

loop_
_atom_site_label
_atom_site_type_symbol
_atom_site_fract_x
_atom_site_fract_y
_atom_site_fract_z
_atom_site_U_iso_or_equiv
_atom_site_thermal_displace_type
_atom_site_occupancy
_atom_site_calc_flag
_atom_site_refinement_flags
_atom_site_disorder_group
Si1 Si 0.07279(12) 0.46497(6) 0.13663(6) 0.0438(4) Uani 1 d . .
Si2 Si 0.58110(11) 0.54812(6) 0.37521(6) 0.0439(4) Uani 1 d . .
Na1 Na 0.2575(2) 0.58680(10) 0.23783(13) 0.0947(10) Uani 1 d . .
Na2 Na 0.4448(2) 0.49103(11) 0.22928(10) 0.0805(8) Uani 1 d . .
O1 O 0.2673(3) 0.48159(14) 0.21249(14) 0.0486(9) Uani 1 d . .
O2 O 0.3780(3) 0.54515(15) 0.30202(14) 0.0507(10) Uani 1 d . .
C12 C 0.1855(4) 0.4638(2) 0.2406(2) 0.0432(13) Uani 1 d . .
C13 C 0.0835(4) 0.4540(2) 0.2116(2) 0.0399(13) Uani 1 d . .
C14 C -0.0057(4) 0.4385(2) 0.2419(2) 0.0501(14) Uani 1 d . .
H14 H -0.0739(4) 0.4322(2) 0.2232(2) 0.060 Uiso 1 calc R .
C15 C 0.0036(5) 0.4321(2) 0.2983(2) 0.0574(15) Uani 1 d . .
H15 H -0.0583(5) 0.4235(2) 0.3181(2) 0.069 Uiso 1 calc R .
C16 C 0.1025(5) 0.4384(2) 0.3254(2) 0.0556(15) Uani 1 d . .
H16 H 0.1076(5) 0.4332(2) 0.3641(2) 0.067 Uiso 1 calc R .
C11 C 0.1955(4) 0.4520(2) 0.2990(2) 0.0426(13) Uani 1 d . .
C22 C 0.3844(4) 0.4946(2) 0.3328(2) 0.0420(13) Uani 1 d . .
C23 C 0.4767(4) 0.4855(2) 0.3688(2) 0.0420(13) Uani 1 d . .
C24 C 0.4875(4) 0.4314(2) 0.4011(2) 0.0454(13) Uani 1 d . .
H24 H 0.5498(4) 0.4260(2) 0.4250(2) 0.055 Uiso 1 calc R .
C25 C 0.4073(4) 0.3851(2) 0.3984(2) 0.0468(14) Uani 1 d . .
H25 H 0.4146(4) 0.3480(2) 0.4198(2) 0.056 Uiso 1 calc R .
C26 C 0.3179(4) 0.3951(2) 0.3639(2) 0.0478(14) Uani 1 d . .
H26 H 0.2634(4) 0.3638(2) 0.3624(2) 0.057 Uiso 1 calc R .
C21 C 0.3014(4) 0.4477(2) 0.3311(2) 0.0429(13) Uani 1 d . .
C31 C 0.0882(4) 0.5506(2) 0.1182(2) 0.0447(13) Uani 1 d . .
C32 C 0.0525(5) 0.5956(3) 0.1536(3) 0.066(2) Uani 1 d . .
H32 H 0.0284(5) 0.5834(3) 0.1882(3) 0.080 Uiso 1 calc R .
C33 C 0.0516(6) 0.6584(3) 0.1388(3) 0.084(2) Uani 1 d . .
H33 H 0.0247(6) 0.6884(3) 0.1632(3) 0.101 Uiso 1 calc R .
C34 C 0.0881(6) 0.6778(3) 0.0907(3) 0.081(2) Uani 1 d . .
H34 H 0.0870(6) 0.7210(3) 0.0814(3) 0.097 Uiso 1 calc R .
C35 C 0.1266(6) 0.6344(3) 0.0555(3) 0.086(2) Uani 1 d . .
H35 H 0.1534(6) 0.6475(3) 0.0217(3) 0.103 Uiso 1 calc R .
C36 C 0.1264(5) 0.5705(3) 0.0695(3) 0.070(2) Uani 1 d . .
H36 H 0.1532(5) 0.5406(3) 0.0448(3) 0.084 Uiso 1 calc R .
C41 C -0.0676(4) 0.4426(2) 0.1113(2) 0.0469(14) Uani 1 d . .
C42 C -0.1417(5) 0.4853(3) 0.0874(2) 0.059(2) Uani 1 d . .
H42 H -0.1212(5) 0.5279(3) 0.0838(2) 0.071 Uiso 1 calc R .
C43 C -0.2443(5) 0.4669(3) 0.0689(3) 0.071(2) Uani 1 d . .
H43 H -0.2932(5) 0.4970(3) 0.0531(3) 0.085 Uiso 1 calc R .
C44 C -0.2752(5) 0.4065(4) 0.0732(3) 0.080(2) Uani 1 d . .
H44 H -0.3452(5) 0.3939(4) 0.0599(3) 0.096 Uiso 1 calc R .
C45 C -0.2042(5) 0.3627(3) 0.0971(3) 0.071(2) Uani 1 d . .
H45 H -0.2269(5) 0.3205(3) 0.1011(3) 0.085 Uiso 1 calc R .
C46 C -0.1031(5) 0.3796(3) 0.1146(2) 0.060(2) Uani 1 d . .
H46 H -0.0549(5) 0.3486(3) 0.1295(2) 0.072 Uiso 1 calc R .
C51 C 0.1639(4) 0.4152(2) 0.0963(2) 0.0465(14) Uani 1 d . .
C52 C 0.2503(5) 0.3814(3) 0.1189(3) 0.066(2) Uani 1 d . .
H52 H 0.2657(5) 0.3830(3) 0.1574(3) 0.080 Uiso 1 calc R .
C53 C 0.3147(6) 0.3456(3) 0.0872(3) 0.090(2) Uani 1 d . .
H53 H 0.3732(6) 0.3227(3) 0.1040(3) 0.108 Uiso 1 calc R .
C54 C 0.2950(6) 0.3428(3) 0.0318(3) 0.083(2) Uani 1 d . .
H54 H 0.3415(6) 0.3193(3) 0.0100(3) 0.100 Uiso 1 calc R .
C55 C 0.2086(6) 0.3736(3) 0.0073(3) 0.071(2) Uani 1 d . .
H55 H 0.1934(6) 0.3712(3) -0.0312(3) 0.085 Uiso 1 calc R .
C56 C 0.1442(5) 0.4083(2) 0.0401(3) 0.060(2) Uani 1 d . .
H56 H 0.0829(5) 0.4287(2) 0.0233(3) 0.072 Uiso 1 calc R .
C61 C 0.6936(4) 0.5205(2) 0.4244(2) 0.0427(13) Uani 1 d . .
C62 C 0.7920(4) 0.4988(2) 0.4078(2) 0.0504(14) Uani 1 d . .
H62 H 0.8047(4) 0.4981(2) 0.3699(2) 0.060 Uiso 1 calc R .
C63 C 0.8719(5) 0.4782(3) 0.4453(3) 0.062(2) Uani 1 d . .
H63 H 0.9390(5) 0.4642(3) 0.4330(3) 0.075 Uiso 1 calc R .
C64 C 0.8544(5) 0.4778(2) 0.4998(3) 0.063(2) Uani 1 d . .
H64 H 0.9090(5) 0.4632(2) 0.5255(3) 0.075 Uiso 1 calc R .
C65 C 0.7567(5) 0.4990(2) 0.5181(3) 0.065(2) Uani 1 d . .
H65 H 0.7444(5) 0.4989(2) 0.5561(3) 0.078 Uiso 1 calc R .
C66 C 0.6778(5) 0.5200(2) 0.4803(2) 0.0553(15) Uani 1 d . .
H66 H 0.6113(5) 0.5345(2) 0.4928(2) 0.066 Uiso 1 calc R .
C71 C 0.5293(5) 0.6222(2) 0.4067(2) 0.0513(14) Uani 1 d . .
C72 C 0.5998(5) 0.6679(3) 0.4262(3) 0.068(2) Uani 1 d . .
H72 H 0.6747(5) 0.6619(3) 0.4224(3) 0.081 Uiso 1 calc R .
C73 C 0.5664(7) 0.7219(3) 0.4512(3) 0.085(2) Uani 1 d . .
H73 H 0.6180(7) 0.7517(3) 0.4650(3) 0.102 Uiso 1 calc R .
C74 C 0.4610(8) 0.7325(3) 0.4558(3) 0.093(2) Uani 1 d . .
H74 H 0.4372(8) 0.7707(3) 0.4710(3) 0.112 Uiso 1 calc R .
C75 C 0.3864(6) 0.6870(4) 0.4382(3) 0.100(2) Uani 1 d . .
H75 H 0.3118(6) 0.6933(4) 0.4427(3) 0.120 Uiso 1 calc R .
C76 C 0.4227(5) 0.6311(3) 0.4137(3) 0.075(2) Uani 1 d . .
H76 H 0.3722(5) 0.5998(3) 0.4020(3) 0.091 Uiso 1 calc R .
C81 C 0.6461(4) 0.5645(2) 0.3100(2) 0.0501(14) Uani 1 d . .
C82 C 0.6824(5) 0.6245(3) 0.2954(3) 0.063(2) Uani 1 d . .
H82 H 0.6687(5) 0.6593(3) 0.3183(3) 0.076 Uiso 1 calc R .
C83 C 0.7375(5) 0.6338(4) 0.2486(3) 0.084(2) Uani 1 d . .
H83 H 0.7627(5) 0.6745(4) 0.2402(3) 0.101 Uiso 1 calc R .
C84 C 0.7566(5) 0.5841(4) 0.2136(3) 0.090(2) Uani 1 d . .
H84 H 0.7917(5) 0.5911(4) 0.1806(3) 0.108 Uiso 1 calc R .
C85 C 0.7243(5) 0.5248(3) 0.2270(3) 0.074(2) Uani 1 d . .
H85 H 0.7393(5) 0.4902(3) 0.2042(3) 0.089 Uiso 1 calc R .
C86 C 0.6693(4) 0.5158(3) 0.2744(2) 0.063(2) Uani 1 d . .
H86 H 0.6464(4) 0.4747(3) 0.2829(2) 0.075 Uiso 1 calc R .
O3 O 0.3378(3) 0.6837(2) 0.2277(2) 0.0832(13) Uani 1 d D .
C301 C 0.2964(6) 0.7437(3) 0.2138(3) 0.104(2) Uani 1 d DU .
H30A H 0.2167(6) 0.7434(3) 0.2119(3) 0.125 Uiso 1 calc R 1
H30B H 0.3214(6) 0.7576(3) 0.1780(3) 0.125 Uiso 1 calc R 1
C302 C 0.3397(12) 0.7855(5) 0.2589(6) 0.116(4) Uani 0.77(2) d PDU 1
H30C H 0.2852(12) 0.7918(5) 0.2864(6) 0.139 Uiso 0.77(2) calc PR 1
H30D H 0.3595(12) 0.8269(5) 0.2442(6) 0.139 Uiso 0.77(2) calc PR 1
C303 C 0.4370(11) 0.7532(4) 0.2843(6) 0.122(4) Uani 0.77(2) d PDU 1
H30E H 0.4303(11) 0.7474(4) 0.3241(6) 0.146 Uiso 0.77(2) calc PR 1
H30F H 0.5029(11) 0.7778(4) 0.2786(6) 0.146 Uiso 0.77(2) calc PR 1
C305 C 0.4756(31) 0.7592(7) 0.2624(21) 0.110(6) Uani 0.23(2) d PDU 2
H30G H 0.4722(31) 0.7735(7) 0.3008(21) 0.132 Uiso 0.23(2) calc PR 2
H30H H 0.5489(31) 0.7665(7) 0.2498(21) 0.132 Uiso 0.23(2) calc PR 2
C306 C 0.3888(24) 0.7903(12) 0.2245(23) 0.110(6) Uani 0.23(2) d PDU 2
H30I H 0.3619(24) 0.8287(12) 0.2419(23) 0.132 Uiso 0.23(2) calc PR 2
H30J H 0.4194(24) 0.8022(12) 0.1895(23) 0.132 Uiso 0.23(2) calc PR 2
C304 C 0.4410(6) 0.6906(3) 0.2555(4) 0.110(3) Uani 1 d DU .
H30K H 0.4986(6) 0.6902(3) 0.2291(4) 0.132 Uiso 1 calc R 1
H30L H 0.4546(6) 0.6563(3) 0.2823(4) 0.132 Uiso 1 calc R 1
O4 O 0.1234(4) 0.6331(2) 0.2855(2) 0.0837(13) Uani 1 d D .
C401 C 0.0195(5) 0.6083(3) 0.2955(3) 0.094(2) Uani 1 d DU .
H40A H 0.0110(5) 0.5661(3) 0.2790(3) 0.113 Uiso 1 calc R 1
H40B H -0.0376(5) 0.6358(3) 0.2788(3) 0.113 Uiso 1 calc R 1
C402 C 0.0095(13) 0.6046(9) 0.3571(4) 0.103(4) Uani 0.60(2) d PDU 1
H40C H -0.0386(13) 0.6375(9) 0.3704(4) 0.123 Uiso 0.60(2) calc PR 1
H40D H -0.0160(13) 0.5629(9) 0.3686(4) 0.123 Uiso 0.60(2) calc PR 1
C403 C 0.1261(13) 0.6159(11) 0.3760(6) 0.109(4) Uani 0.60(2) d PDU 1
H40E H 0.1304(13) 0.6366(11) 0.4123(6) 0.131 Uiso 0.60(2) calc PR 1
H40F H 0.1656(13) 0.5757(11) 0.3790(6) 0.131 Uiso 0.60(2) calc PR 1
C405 C 0.1000(17) 0.6561(16) 0.3824(7) 0.104(5) Uani 0.40(2) d PDU 2
H40G H 0.1289(17) 0.6287(16) 0.4125(7) 0.125 Uiso 0.40(2) calc PR 2
H40H H 0.0875(17) 0.6986(16) 0.3969(7) 0.125 Uiso 0.40(2) calc PR 2
C406 C -0.0021(19) 0.6287(15) 0.3537(6) 0.103(5) Uani 0.40(2) d PDU 2
H40I H -0.0266(19) 0.5922(15) 0.3747(6) 0.123 Uiso 0.40(2) calc PR 2
H40J H -0.0601(19) 0.6605(15) 0.3525(6) 0.123 Uiso 0.40(2) calc PR 2
C404 C 0.1740(7) 0.6573(4) 0.3341(3) 0.123(3) Uani 1 d DU .
H40K H 0.1555(7) 0.7018(4) 0.3395(3) 0.148 Uiso 1 calc R 1
H40L H 0.2533(7) 0.6527(4) 0.3345(3) 0.148 Uiso 1 calc R 1
O5 O 0.4306(11) 0.5677(6) 0.1575(5) 0.108(4) Uiso 0.509(14) d P 1
C501 C 0.5131(15) 0.5988(8) 0.1366(8) 0.115(7) Uiso 0.509(14) d P 1
H50A H 0.5057(15) 0.6431(8) 0.1476(8) 0.138 Uiso 0.509(14) calc PR 1
H50B H 0.5797(15) 0.5829(8) 0.1561(8) 0.138 Uiso 0.509(14) calc PR 1
C502 C 0.5306(20) 0.5991(10) 0.0874(11) 0.146(9) Uiso 0.509(14) d P 1
H50C H 0.6028(20) 0.5820(10) 0.0810(11) 0.175 Uiso 0.509(14) calc PR 1
H50D H 0.5247(20) 0.6420(10) 0.0720(11) 0.175 Uiso 0.509(14) calc PR 1
C503 C 0.4356(16) 0.5538(11) 0.0614(8) 0.106(7) Uiso 0.509(14) d P 1
H50E H 0.3705(16) 0.5778(11) 0.0489(8) 0.127 Uiso 0.509(14) calc PR 1
H50F H 0.4603(16) 0.5281(11) 0.0308(8) 0.127 Uiso 0.509(14) calc PR 1
C504 C 0.4173(16) 0.5155(8) 0.1102(7) 0.108(6) Uiso 0.509(14) d P 1
H50G H 0.4717(16) 0.4819(8) 0.1154(7) 0.129 Uiso 0.509(14) calc PR 1
H50H H 0.3442(16) 0.4969(8) 0.1083(7) 0.129 Uiso 0.509(14) calc PR 1
O5A O 0.4770(8) 0.5361(4) 0.1472(4) 0.070(4) Uiso 0.491(14) d P 2
C505 C 0.3690(19) 0.5710(10) 0.1237(10) 0.145(8) Uiso 0.491(14) d P 2
H50I H 0.3308(19) 0.5494(10) 0.0924(10) 0.174 Uiso 0.491(14) calc PR 2
H50J H 0.3189(19) 0.5828(10) 0.1521(10) 0.174 Uiso 0.491(14) calc PR 2
C506 C 0.4424(20) 0.6231(10) 0.1075(9) 0.142(8) Uiso 0.491(14) d P 2
H50K H 0.4045(20) 0.6617(10) 0.0949(9) 0.170 Uiso 0.491(14) calc PR 2
H50L H 0.5020(20) 0.6324(10) 0.1349(9) 0.170 Uiso 0.491(14) calc PR 2
C507 C 0.4723(26) 0.5805(11) 0.0626(11) 0.140(9) Uiso 0.491(14) d P 2
H50M H 0.4232(26) 0.5878(11) 0.0298(11) 0.168 Uiso 0.491(14) calc PR 2
H50N H 0.5466(26) 0.5900(11) 0.0526(11) 0.168 Uiso 0.491(14) calc PR 2
C508 C 0.4658(22) 0.5161(12) 0.0787(11) 0.156(9) Uiso 0.491(14) d P 2
H50O H 0.5267(22) 0.4903(12) 0.0671(11) 0.187 Uiso 0.491(14) calc PR 2
H50P H 0.3961(22) 0.4962(12) 0.0675(11) 0.187 Uiso 0.491(14) calc PR 2
O6 O 0.5185(4) 0.3916(2) 0.2254(2) 0.104(2) Uiso 1 d D .
C601 C 0.6236(12) 0.3732(6) 0.2061(9) 0.128(6) Uiso 0.61(2) d PD 1
H60A H 0.6821(12) 0.3898(6) 0.2313(9) 0.154 Uiso 0.61(2) calc PR 1
H60B H 0.6327(12) 0.3909(6) 0.1692(9) 0.154 Uiso 0.61(2) calc PR 1
C602 C 0.6297(19) 0.3021(7) 0.2040(9) 0.149(7) Uiso 0.61(2) d PD 1
H60C H 0.6024(19) 0.2861(7) 0.1678(9) 0.179 Uiso 0.61(2) calc PR 1
H60D H 0.7047(19) 0.2874(7) 0.2115(9) 0.179 Uiso 0.61(2) calc PR 1
C603 C 0.5582(17) 0.2814(6) 0.2488(7) 0.123(6) Uiso 0.61(2) d PD 1
H60E H 0.6021(17) 0.2684(6) 0.2819(7) 0.147 Uiso 0.61(2) calc PR 1
H60F H 0.5119(17) 0.2459(6) 0.2362(7) 0.147 Uiso 0.61(2) calc PR 1
C604 C 0.4891(14) 0.3397(5) 0.2609(6) 0.100(5) Uiso 0.61(2) d PD 1
H60G H 0.4117(14) 0.3296(5) 0.2541(6) 0.120 Uiso 0.61(2) calc PR 1
H60H H 0.5014(14) 0.3519(5) 0.2998(6) 0.120 Uiso 0.61(2) calc PR 1
C605 C 0.5815(16) 0.3653(5) 0.1835(7) 0.060(6) Uiso 0.39(2) d PD 2
H60I H 0.6561(16) 0.3815(5) 0.1875(7) 0.072 Uiso 0.39(2) calc PR 2
H60J H 0.5502(16) 0.3776(5) 0.1469(7) 0.072 Uiso 0.39(2) calc PR 2
C606 C 0.5819(17) 0.2948(6) 0.1887(8) 0.068(6) Uiso 0.39(2) d PD 2
H60K H 0.6552(17) 0.2789(6) 0.1989(8) 0.082 Uiso 0.39(2) calc PR 2
H60L H 0.5550(17) 0.2746(6) 0.1541(8) 0.082 Uiso 0.39(2) calc PR 2
C607 C 0.5061(18) 0.2833(7) 0.2341(8) 0.081(7) Uiso 0.39(2) d PD 2
H60M H 0.5471(18) 0.2713(7) 0.2684(8) 0.097 Uiso 0.39(2) calc PR 2
H60N H 0.4546(18) 0.2493(7) 0.2238(8) 0.097 Uiso 0.39(2) calc PR 2
C608 C 0.4469(15) 0.3446(5) 0.2416(9) 0.069(6) Uiso 0.39(2) d PD 2
H60O H 0.3790(15) 0.3456(5) 0.2184(9) 0.083 Uiso 0.39(2) calc PR 2
H60P H 0.4297(15) 0.3503(5) 0.2804(9) 0.083 Uiso 0.39(2) calc PR 2

loop_
_atom_type_symbol
_atom_type_description
_atom_type_scat_dispersion_real
_atom_type_scat_dispersion_imag
_atom_type_scat_source
C C 0.0033 0.0016 'International Tables Vol C Tables 4.2.6.8 and 6.1.1.4'
H H 0.0000 0.0000 'International Tables Vol C Tables 4.2.6.8 and 6.1.1.4'
O O 0.0106 0.0060 'International Tables Vol C Tables 4.2.6.8 and 6.1.1.4'
Na Na 0.0362 0.0249 'International Tables Vol C Tables 4.2.6.8 and 6.1.1.4'
Si Si 0.0817 0.0704 'International Tables Vol C Tables 4.2.6.8 and 6.1.1.4'

loop_
_geom_angle_atom_site_label_1
_geom_angle_atom_site_label_2
_geom_angle_atom_site_label_3
_geom_angle
_geom_angle_site_symmetry_1
_geom_angle_site_symmetry_3
_geom_angle_publ_flag
C13 Si1 C51 116.0(2) . . ?
C13 Si1 C41 108.0(2) . . ?
C51 Si1 C41 105.1(2) . . ?
C13 Si1 C31 110.9(2) . . ?
C51 Si1 C31 110.5(2) . . ?
C41 Si1 C31 105.7(2) . . ?
C81 Si2 C23 113.4(2) . . ?
C81 Si2 C61 105.2(2) . . ?
C23 Si2 C61 108.5(2) . . ?
C81 Si2 C71 111.5(2) . . ?
C23 Si2 C71 112.5(2) . . ?
C61 Si2 C71 105.0(2) . . ?
O2 Na1 O4 106.5(2) . . ?
O2 Na1 O3 98.7(2) . . ?
O4 Na1 O3 90.0(2) . . ?
O2 Na1 O1 76.47(13) . . ?
O4 Na1 O1 126.6(2) . . ?
O3 Na1 O1 143.3(2) . . ?
O2 Na1 C12 79.4(2) . . ?
O4 Na1 C12 98.6(2) . . ?
O3 Na1 C12 171.4(2) . . ?
O1 Na1 C12 28.17(13) . . ?
O2 Na1 C404 84.3(2) . . ?
O4 Na1 C404 26.6(2) . . ?
O3 Na1 C404 79.0(2) . . ?
O1 Na1 C404 135.2(2) . . ?
C12 Na1 C404 109.0(2) . . ?
O2 Na1 Na2 47.75(11) . . ?
O4 Na1 Na2 151.5(2) . . ?
O3 Na1 Na2 104.48(14) . . ?
O1 Na1 Na2 45.61(10) . . ?
C12 Na1 Na2 67.94(13) . . ?
C404 Na1 Na2 132.0(2) . . ?
O1 Na2 O5A 95.6(3) . . ?
O1 Na2 O2 77.97(14) . . ?
O5A Na2 O2 123.6(3) . . ?
O1 Na2 O6 107.4(2) . . ?
O5A Na2 O6 105.1(3) . . ?
O2 Na2 O6 130.5(2) . . ?
O1 Na2 O5 84.1(3) . . ?
O2 Na2 O5 101.9(4) . . ?
O6 Na2 O5 127.5(4) . . ?
O1 Na2 C22 81.3(2) . . ?
O5A Na2 C22 153.0(3) . . ?
O2 Na2 C22 29.36(12) . . ?
O6 Na2 C22 101.4(2) . . ?
O5 Na2 C22 131.2(4) . . ?
O1 Na2 C504 77.1(4) . . ?
O2 Na2 C504 129.9(4) . . ?
O6 Na2 C504 98.4(4) . . ?
O5 Na2 C504 32.8(5) . . ?
C22 Na2 C504 154.2(4) . . ?
O1 Na2 C86 167.7(2) . . ?
O5A Na2 C86 92.4(3) . . ?
O2 Na2 C86 89.8(2) . . ?
O6 Na2 C86 79.3(2) . . ?
O5 Na2 C86 100.2(3) . . ?
C22 Na2 C86 87.3(2) . . ?
C504 Na2 C86 112.6(4) . . ?
O1 Na2 Na1 48.39(10) . . ?
O5A Na2 Na1 87.2(3) . . ?
O2 Na2 Na1 47.02(11) . . ?
O6 Na2 Na1 154.6(2) . . ?
O5 Na2 Na1 65.0(3) . . ?
C22 Na2 Na1 70.56(13) . . ?
C504 Na2 Na1 84.5(4) . . ?
C86 Na2 Na1 123.04(14) . . ?
C12 O1 Na2 135.8(3) . . ?
C12 O1 Na1 94.9(3) . . ?
Na2 O1 Na1 86.00(14) . . ?
C22 O2 Na1 136.7(3) . . ?
C22 O2 Na2 91.0(3) . . ?
Na1 O2 Na2 85.23(15) . . ?
O1 C12 C13 118.3(5) . . ?
O1 C12 C11 122.6(5) . . ?
C13 C12 C11 119.0(5) . . ?
O1 C12 Na1 56.9(2) . . ?
C13 C12 Na1 113.9(3) . . ?
C11 C12 Na1 100.3(3) . . ?
C14 C13 C12 118.5(5) . . ?
C14 C13 Si1 122.5(4) . . ?
C12 C13 Si1 118.9(4) . . ?
C15 C14 C13 121.6(5) . . ?
C16 C15 C14 119.5(5) . . ?
C15 C16 C11 123.1(5) . . ?
C16 C11 C12 117.9(5) . . ?
C16 C11 C21 118.5(5) . . ?
C12 C11 C21 123.4(5) . . ?
O2 C22 C23 119.2(4) . . ?
O2 C22 C21 122.3(5) . . ?
C23 C22 C21 118.4(5) . . ?
O2 C22 Na2 59.7(2) . . ?
C23 C22 Na2 108.8(3) . . ?
C21 C22 Na2 101.1(3) . . ?
C24 C23 C22 120.7(5) . . ?
C24 C23 Si2 120.0(4) . . ?
C22 C23 Si2 119.2(4) . . ?
C23 C24 C25 120.6(5) . . ?
C26 C25 C24 117.9(5) . . ?
C25 C26 C21 124.6(5) . . ?
C26 C21 C22 117.7(5) . . ?
C26 C21 C11 116.6(4) . . ?
C22 C21 C11 125.6(4) . . ?
C36 C31 C32 117.9(5) . . ?
C36 C31 Si1 123.2(4) . . ?
C32 C31 Si1 118.7(4) . . ?
C31 C32 C33 120.4(6) . . ?
C34 C33 C32 121.7(6) . . ?
C33 C34 C35 119.2(6) . . ?
C34 C35 C36 119.9(6) . . ?
C31 C36 C35 121.0(6) . . ?
C42 C41 C46 116.2(5) . . ?
C42 C41 Si1 123.3(4) . . ?
C46 C41 Si1 120.5(4) . . ?
C43 C42 C41 121.6(5) . . ?
C44 C43 C42 120.3(6) . . ?
C43 C44 C45 119.9(6) . . ?
C46 C45 C44 120.7(6) . . ?
C45 C46 C41 121.3(5) . . ?
C52 C51 C56 115.5(5) . . ?
C52 C51 Si1 124.4(4) . . ?
C56 C51 Si1 120.1(4) . . ?
C53 C52 C51 121.8(6) . . ?
C54 C53 C52 120.4(6) . . ?
C53 C54 C55 120.3(6) . . ?
C54 C55 C56 118.1(6) . . ?
C55 C56 C51 123.7(6) . . ?
C62 C61 C66 117.3(5) . . ?
C62 C61 Si2 123.5(4) . . ?
C66 C61 Si2 119.2(4) . . ?
C63 C62 C61 121.6(5) . . ?
C64 C63 C62 120.0(6) . . ?
C63 C64 C65 120.1(6) . . ?
C66 C65 C64 119.4(6) . . ?
C65 C66 C61 121.6(6) . . ?
C76 C71 C72 117.6(5) . . ?
C76 C71 Si2 121.8(4) . . ?
C72 C71 Si2 120.6(4) . . ?
C71 C72 C73 122.9(6) . . ?
C74 C73 C72 119.8(7) . . ?
C73 C74 C75 119.6(6) . . ?
C74 C75 C76 119.6(7) . . ?
C71 C76 C75 120.5(6) . . ?
C86 C81 C82 115.9(5) . . ?
C86 C81 Si2 120.6(4) . . ?
C82 C81 Si2 123.3(5) . . ?
C83 C82 C81 121.4(6) . . ?
C82 C83 C84 120.7(6) . . ?
C85 C84 C83 119.5(6) . . ?
C84 C85 C86 119.4(6) . . ?
C85 C86 C81 123.1(6) . . ?
C85 C86 Na2 102.2(4) . . ?
C81 C86 Na2 98.0(3) . . ?
C301 O3 C304 109.0(5) . . ?
C301 O3 Na1 132.9(4) . . ?
C304 O3 Na1 115.1(3) . . ?
O3 C301 C302 104.7(6) . . ?
O3 C301 C306 106.8(12) . . ?
C301 C302 C303 106.2(8) . . ?
C302 C303 C304 105.2(8) . . ?
C306 C305 C304 99.4(17) . . ?
C301 C306 C305 108.5(19) . . ?
O3 C304 C303 105.1(6) . . ?
O3 C304 C305 113.0(12) . . ?
C404 O4 C401 110.8(5) . . ?
C404 O4 Na1 106.3(5) . . ?
C401 O4 Na1 127.8(4) . . ?
O4 C401 C402 108.3(8) . . ?
O4 C401 C406 105.3(10) . . ?
C403 C402 C401 99.4(10) . . ?
C404 C403 C402 107.2(10) . . ?
C406 C405 C404 99.8(13) . . ?
C401 C406 C405 110.5(14) . . ?
O4 C404 C403 100.7(9) . . ?
O4 C404 C405 112.6(9) . . ?
O4 C404 Na1 47.1(3) . . ?
C403 C404 Na1 113.9(11) . . ?
C405 C404 Na1 146.7(12) . . ?
C501 O5 C504 96.8(12) . . ?
C501 O5 Na2 126.0(12) . . ?
C504 O5 Na2 93.1(9) . . ?
C502 C501 O5 123.6(19) . . ?
C501 C502 C503 102.3(18) . . ?
C504 C503 C502 98.9(15) . . ?
C503 C504 O5 100.6(14) . . ?
C503 C504 Na2 151.6(12) . . ?
O5 C504 Na2 54.0(7) . . ?
C505 O5A C508 75.5(14) . . ?
C505 O5A Na2 108.9(9) . . ?
C508 O5A Na2 137.7(10) . . ?
C506 C505 O5A 86.0(15) . . ?
C506 C505 C507 46.9(12) . . ?
O5A C505 C507 76.1(12) . . ?
C507 C506 C505 85.6(17) . . ?
C508 C507 C506 111.2(21) . . ?
C508 C507 C505 69.8(17) . . ?
C506 C507 C505 47.5(12) . . ?
C507 C508 O5A 91.5(16) . . ?
C608 O6 C605 107.4(9) . . ?
C604 O6 C601 104.1(7) . . ?
C608 O6 Na2 112.5(7) . . ?
C605 O6 Na2 128.2(6) . . ?
C604 O6 Na2 123.8(5) . . ?
C601 O6 Na2 128.3(6) . . ?
O6 C601 C602 108.9(10) . . ?
C603 C602 C601 103.5(12) . . ?
C602 C603 C604 105.0(11) . . ?
O6 C604 C603 109.5(8) . . ?
O6 C605 C606 109.1(10) . . ?
C605 C606 C607 102.9(11) . . ?
C606 C607 C608 106.0(12) . . ?
O6 C608 C607 105.1(11) . . ?

loop_
_geom_bond_atom_site_label_1
_geom_bond_atom_site_label_2
_geom_bond_distance
_geom_bond_site_symmetry_2
_geom_bond_publ_flag
Si1 C13 1.845(5) . ?
Si1 C51 1.873(5) . ?
Si1 C41 1.879(5) . ?
Si1 C31 1.895(5) . ?
Si2 C81 1.860(6) . ?
Si2 C23 1.863(5) . ?
Si2 C61 1.885(5) . ?
Si2 C71 1.887(5) . ?
Na1 O2 2.286(4) . ?
Na1 O4 2.309(5) . ?
Na1 O3 2.315(4) . ?
Na1 O1 2.334(4) . ?
Na1 C12 2.775(5) . ?
Na1 C404 3.025(9) . ?
Na1 Na2 3.114(3) . ?
Na2 O1 2.231(4) . ?
Na2 O5A 2.281(9) . ?
Na2 O2 2.313(4) . ?
Na2 O6 2.315(5) . ?
Na2 O5 2.397(12) . ?
Na2 C22 2.680(6) . ?
Na2 C504 2.96(2) . ?
Na2 C86 2.988(6) . ?
O1 C12 1.315(6) . ?
O2 C22 1.314(5) . ?
C12 C13 1.431(7) . ?
C12 C11 1.449(7) . ?
C13 C14 1.408(7) . ?
C14 C15 1.383(7) . ?
C15 C16 1.369(7) . ?
C16 C11 1.386(7) . ?
C11 C21 1.495(7) . ?
C22 C23 1.420(7) . ?
C22 C21 1.436(7) . ?
C23 C24 1.400(7) . ?
C24 C25 1.402(7) . ?
C25 C26 1.373(7) . ?
C26 C21 1.389(7) . ?
C31 C36 1.375(8) . ?
C31 C32 1.381(7) . ?
C32 C33 1.387(8) . ?
C33 C34 1.348(9) . ?
C34 C35 1.368(9) . ?
C35 C36 1.406(8) . ?
C41 C42 1.399(7) . ?
C41 C46 1.419(7) . ?
C42 C43 1.385(8) . ?
C43 C44 1.352(8) . ?
C44 C45 1.390(9) . ?
C45 C46 1.353(8) . ?
C51 C52 1.382(7) . ?
C51 C56 1.389(7) . ?
C52 C53 1.378(8) . ?
C53 C54 1.364(9) . ?
C54 C55 1.367(9) . ?
C55 C56 1.381(8) . ?
C61 C62 1.390(7) . ?
C61 C66 1.392(7) . ?
C62 C63 1.383(7) . ?
C63 C64 1.364(8) . ?
C64 C65 1.392(8) . ?
C65 C66 1.382(7) . ?
C71 C76 1.359(7) . ?
C71 C72 1.378(7) . ?
C72 C73 1.380(8) . ?
C73 C74 1.341(9) . ?
C74 C75 1.393(10) . ?
C75 C76 1.420(8) . ?
C81 C86 1.397(7) . ?
C81 C82 1.411(7) . ?
C82 C83 1.381(9) . ?
C83 C84 1.392(9) . ?
C84 C85 1.373(9) . ?
C85 C86 1.390(8) . ?
O3 C301 1.415(6) . ?
O3 C304 1.424(6) . ?
C301 C302 1.493(8) . ?
C301 C306 1.529(10) . ?
C302 C303 1.496(8) . ?
C303 C304 1.513(8) . ?
C305 C306 1.533(10) . ?
C305 C304 1.533(10) . ?
O4 C404 1.410(9) . ?
O4 C401 1.430(6) . ?
C401 C402 1.520(9) . ?
C401 C406 1.525(10) . ?
C402 C403 1.514(9) . ?
C403 C404 1.501(9) . ?
C405 C406 1.531(10) . ?
C405 C404 1.538(10) . ?
O5 C501 1.35(2) . ?
O5 C504 1.61(2) . ?
C501 C502 1.23(2) . ?
C502 C503 1.63(3) . ?
C503 C504 1.47(3) . ?
O5A C505 1.61(3) . ?
O5A C508 1.72(3) . ?
C505 C506 1.50(3) . ?
C505 C507 2.03(3) . ?
C506 C507 1.49(3) . ?
C507 C508 1.43(3) . ?
O6 C608 1.413(9) . ?
O6 C605 1.439(9) . ?
O6 C604 1.466(8) . ?
O6 C601 1.469(8) . ?
C601 C602 1.521(9) . ?
C602 C603 1.514(9) . ?
C603 C604 1.549(9) . ?
C605 C606 1.511(9) . ?
C606 C607 1.517(9) . ?
C607 C608 1.517(10) . ?

loop_
_geom_torsion_atom_site_label_1
_geom_torsion_atom_site_label_2
_geom_torsion_atom_site_label_3
_geom_torsion_atom_site_label_4
_geom_torsion
_geom_torsion_site_symmetry_1
_geom_torsion_site_symmetry_2
_geom_torsion_site_symmetry_3
_geom_torsion_site_symmetry_4
_geom_torsion_publ_flag
O2 Na1 Na2 O1 116.5(2) . . . . ?
O4 Na1 Na2 O1 86.8(3) . . . . ?
O3 Na1 Na2 O1 -154.9(2) . . . . ?
O1 Na1 Na2 O1 0.0 . . . . ?
C12 Na1 Na2 O1 20.9(2) . . . . ?
C404 Na1 Na2 O1 117.1(3) . . . . ?
O2 Na1 Na2 O5A -143.5(3) . . . . ?
O4 Na1 Na2 O5A -173.2(4) . . . . ?
O3 Na1 Na2 O5A -54.9(3) . . . . ?
O1 Na1 Na2 O5A 100.0(3) . . . . ?
C12 Na1 Na2 O5A 120.9(3) . . . . ?
C404 Na1 Na2 O5A -142.9(3) . . . . ?
O2 Na1 Na2 O2 0.000(1) . . . . ?
O4 Na1 Na2 O2 -29.8(3) . . . . ?
O3 Na1 Na2 O2 88.6(2) . . . . ?
O1 Na1 Na2 O2 -116.5(2) . . . . ?
C12 Na1 Na2 O2 -95.7(2) . . . . ?
C404 Na1 Na2 O2 0.5(3) . . . . ?
O2 Na1 Na2 O6 96.1(4) . . . . ?
O4 Na1 Na2 O6 66.3(5) . . . . ?
O3 Na1 Na2 O6 -175.3(4) . . . . ?
O1 Na1 Na2 O6 -20.4(4) . . . . ?
C12 Na1 Na2 O6 0.4(4) . . . . ?
C404 Na1 Na2 O6 96.6(4) . . . . ?
O2 Na1 Na2 O5 -138.3(4) . . . . ?
O4 Na1 Na2 O5 -168.1(5) . . . . ?
O3 Na1 Na2 O5 -49.7(4) . . . . ?
O1 Na1 Na2 O5 105.1(4) . . . . ?
C12 Na1 Na2 O5 126.0(4) . . . . ?
C404 Na1 Na2 O5 -137.8(4) . . . . ?
O2 Na1 Na2 C22 20.9(2) . . . . ?
O4 Na1 Na2 C22 -8.9(3) . . . . ?
O3 Na1 Na2 C22 109.5(2) . . . . ?
O1 Na1 Na2 C22 -95.7(2) . . . . ?
C12 Na1 Na2 C22 -74.8(2) . . . . ?
C404 Na1 Na2 C22 21.4(3) . . . . ?
O2 Na1 Na2 C504 -165.8(4) . . . . ?
O4 Na1 Na2 C504 164.4(5) . . . . ?
O3 Na1 Na2 C504 -77.2(4) . . . . ?
O1 Na1 Na2 C504 77.6(4) . . . . ?
C12 Na1 Na2 C504 98.5(4) . . . . ?
C404 Na1 Na2 C504 -165.3(4) . . . . ?
O2 Na1 Na2 C86 -52.3(2) . . . . ?
O4 Na1 Na2 C86 -82.1(4) . . . . ?
O3 Na1 Na2 C86 36.3(2) . . . . ?
O1 Na1 Na2 C86 -168.9(2) . . . . ?
C12 Na1 Na2 C86 -148.0(2) . . . . ?
C404 Na1 Na2 C86 -51.8(3) . . . . ?
O5A Na2 O1 C12 -174.2(5) . . . . ?
O2 Na2 O1 C12 -50.9(4) . . . . ?
O6 Na2 O1 C12 78.0(4) . . . . ?
O5 Na2 O1 C12 -154.5(5) . . . . ?
C22 Na2 O1 C12 -21.2(4) . . . . ?
C504 Na2 O1 C12 172.9(5) . . . . ?
C86 Na2 O1 C12 -43.5(10) . . . . ?
Na1 Na2 O1 C12 -92.9(4) . . . . ?
O5A Na2 O1 Na1 -81.2(3) . . . . ?
O2 Na2 O1 Na1 42.01(14) . . . . ?
O6 Na2 O1 Na1 171.0(2) . . . . ?
O5 Na2 O1 Na1 -61.6(4) . . . . ?
C22 Na2 O1 Na1 71.7(2) . . . . ?
C504 Na2 O1 Na1 -94.2(4) . . . . ?
C86 Na2 O1 Na1 49.4(8) . . . . ?
Na1 Na2 O1 Na1 0.0 . . . . ?
O2 Na1 O1 C12 92.7(3) . . . . ?
O4 Na1 O1 C12 -8.0(4) . . . . ?
O3 Na1 O1 C12 179.1(4) . . . . ?
C12 Na1 O1 C12 0.0 . . . . ?
C404 Na1 O1 C12 25.6(4) . . . . ?
Na2 Na1 O1 C12 135.6(3) . . . . ?
O2 Na1 O1 Na2 -42.94(14) . . . . ?
O4 Na1 O1 Na2 -143.6(2) . . . . ?
O3 Na1 O1 Na2 43.4(3) . . . . ?
C12 Na1 O1 Na2 -135.6(3) . . . . ?
C404 Na1 O1 Na2 -110.1(3) . . . . ?
Na2 Na1 O1 Na2 0.0 . . . . ?
O4 Na1 O2 C22 79.4(5) . . . . ?
O3 Na1 O2 C22 171.9(4) . . . . ?
O1 Na1 O2 C22 -45.2(5) . . . . ?
C12 Na1 O2 C22 -16.6(5) . . . . ?
C404 Na1 O2 C22 94.1(5) . . . . ?
Na2 Na1 O2 C22 -86.3(4) . . . . ?
O4 Na1 O2 Na2 165.7(2) . . . . ?
O3 Na1 O2 Na2 -101.7(2) . . . . ?
O1 Na1 O2 Na2 41.11(13) . . . . ?
C12 Na1 O2 Na2 69.8(2) . . . . ?
C404 Na1 O2 Na2 -179.6(2) . . . . ?
Na2 Na1 O2 Na2 0.0 . . . . ?
O1 Na2 O2 C22 93.6(3) . . . . ?
O5A Na2 O2 C22 -177.6(4) . . . . ?
O6 Na2 O2 C22 -9.1(4) . . . . ?
O5 Na2 O2 C22 174.8(4) . . . . ?
C22 Na2 O2 C22 0.000(2) . . . . ?
C504 Na2 O2 C22 155.3(5) . . . . ?
C86 Na2 O2 C22 -84.8(3) . . . . ?
Na1 Na2 O2 C22 136.8(3) . . . . ?
O1 Na2 O2 Na1 -43.15(13) . . . . ?
O5A Na2 O2 Na1 45.6(3) . . . . ?
O6 Na2 O2 Na1 -145.9(2) . . . . ?
O5 Na2 O2 Na1 38.0(3) . . . . ?
C22 Na2 O2 Na1 -136.8(3) . . . . ?
C504 Na2 O2 Na1 18.5(5) . . . . ?
C86 Na2 O2 Na1 138.4(2) . . . . ?
Na1 Na2 O2 Na1 0.0 . . . . ?
Na2 O1 C12 C13 -169.3(3) . . . . ?
Na1 O1 C12 C13 101.4(4) . . . . ?
Na2 O1 C12 C11 8.7(7) . . . . ?
Na1 O1 C12 C11 -80.6(4) . . . . ?
Na2 O1 C12 Na1 89.3(4) . . . . ?
Na1 O1 C12 Na1 0.0 . . . . ?
O2 Na1 C12 O1 -81.2(3) . . . . ?
O4 Na1 C12 O1 173.5(3) . . . . ?
O3 Na1 C12 O1 -3.7(14) . . . . ?
O1 Na1 C12 O1 0.000(1) . . . . ?
C404 Na1 C12 O1 -161.2(3) . . . . ?
Na2 Na1 C12 O1 -32.6(2) . . . . ?
O2 Na1 C12 C13 169.5(4) . . . . ?
O4 Na1 C12 C13 64.2(4) . . . . ?
O3 Na1 C12 C13 -113.0(13) . . . . ?
O1 Na1 C12 C13 -109.3(5) . . . . ?
C404 Na1 C12 C13 89.5(4) . . . . ?
Na2 Na1 C12 C13 -141.9(4) . . . . ?
O2 Na1 C12 C11 41.2(3) . . . . ?
O4 Na1 C12 C11 -64.1(4) . . . . ?
O3 Na1 C12 C11 118.7(13) . . . . ?
O1 Na1 C12 C11 122.4(5) . . . . ?
C404 Na1 C12 C11 -38.9(4) . . . . ?
Na2 Na1 C12 C11 89.8(3) . . . . ?
O1 C12 C13 C14 -176.4(4) . . . . ?
C11 C12 C13 C14 5.5(6) . . . . ?
Na1 C12 C13 C14 -112.5(4) . . . . ?
O1 C12 C13 Si1 1.3(5) . . . . ?
C11 C12 C13 Si1 -176.7(3) . . . . ?
Na1 C12 C13 Si1 65.3(4) . . . . ?
C51 Si1 C13 C14 -124.1(4) . . . . ?
C41 Si1 C13 C14 -6.6(4) . . . . ?
C31 Si1 C13 C14 108.8(4) . . . . ?
C51 Si1 C13 C12 58.2(4) . . . . ?
C41 Si1 C13 C12 175.8(3) . . . . ?
C31 Si1 C13 C12 -68.9(4) . . . . ?
C12 C13 C14 C15 -0.6(7) . . . . ?
Si1 C13 C14 C15 -178.2(4) . . . . ?
C13 C14 C15 C16 -2.8(8) . . . . ?
C14 C15 C16 C11 1.1(8) . . . . ?
C15 C16 C11 C12 3.9(8) . . . . ?
C15 C16 C11 C21 -170.4(5) . . . . ?
O1 C12 C11 C16 174.9(4) . . . . ?
C13 C12 C11 C16 -7.2(6) . . . . ?
Na1 C12 C11 C16 117.7(4) . . . . ?
O1 C12 C11 C21 -11.1(7) . . . . ?
C13 C12 C11 C21 166.9(4) . . . . ?
Na1 C12 C11 C21 -68.3(4) . . . . ?
Na1 O2 C22 C23 179.8(3) . . . . ?
Na2 O2 C22 C23 95.8(4) . . . . ?
Na1 O2 C22 C21 0.2(7) . . . . ?
Na2 O2 C22 C21 -83.9(4) . . . . ?
Na1 O2 C22 Na2 84.1(4) . . . . ?
Na2 O2 C22 Na2 0.0 . . . . ?
O1 Na2 C22 O2 -80.9(3) . . . . ?
O5A Na2 C22 O2 4.3(7) . . . . ?
O2 Na2 C22 O2 0.000(2) . . . . ?
O6 Na2 C22 O2 172.9(3) . . . . ?
O5 Na2 C22 O2 -6.8(5) . . . . ?
C504 Na2 C22 O2 -47.6(9) . . . . ?
C86 Na2 C22 O2 94.4(3) . . . . ?
Na1 Na2 C22 O2 -32.1(2) . . . . ?
O1 Na2 C22 C23 165.6(3) . . . . ?
O5A Na2 C22 C23 -109.2(7) . . . . ?
O2 Na2 C22 C23 -113.5(4) . . . . ?
O6 Na2 C22 C23 59.5(4) . . . . ?
O5 Na2 C22 C23 -120.3(5) . . . . ?
C504 Na2 C22 C23 -161.1(9) . . . . ?
C86 Na2 C22 C23 -19.0(3) . . . . ?
Na1 Na2 C22 C23 -145.6(3) . . . . ?
O1 Na2 C22 C21 40.2(3) . . . . ?
O5A Na2 C22 C21 125.4(6) . . . . ?
O2 Na2 C22 C21 121.1(5) . . . . ?
O6 Na2 C22 C21 -65.9(4) . . . . ?
O5 Na2 C22 C21 114.3(5) . . . . ?
C504 Na2 C22 C21 73.5(9) . . . . ?
C86 Na2 C22 C21 -144.4(3) . . . . ?
Na1 Na2 C22 C21 89.0(3) . . . . ?
O2 C22 C23 C24 -178.3(4) . . . . ?
C21 C22 C23 C24 1.4(7) . . . . ?
Na2 C22 C23 C24 -113.1(4) . . . . ?
O2 C22 C23 Si2 4.4(6) . . . . ?
C21 C22 C23 Si2 -175.9(3) . . . . ?
Na2 C22 C23 Si2 69.6(4) . . . . ?
C81 Si2 C23 C24 120.7(4) . . . . ?
C61 Si2 C23 C24 4.2(5) . . . . ?
C71 Si2 C23 C24 -111.5(4) . . . . ?
C81 Si2 C23 C22 -62.0(4) . . . . ?
C61 Si2 C23 C22 -178.5(4) . . . . ?
C71 Si2 C23 C22 65.8(4) . . . . ?
C22 C23 C24 C25 0.0(7) . . . . ?
Si2 C23 C24 C25 177.2(4) . . . . ?
C23 C24 C25 C26 -0.9(7) . . . . ?
C24 C25 C26 C21 0.4(8) . . . . ?
C25 C26 C21 C22 0.9(7) . . . . ?
C25 C26 C21 C11 -176.1(5) . . . . ?
O2 C22 C21 C26 177.9(4) . . . . ?
C23 C22 C21 C26 -1.8(7) . . . . ?
Na2 C22 C21 C26 116.9(4) . . . . ?
O2 C22 C21 C11 -5.4(7) . . . . ?
C23 C22 C21 C11 174.9(4) . . . . ?
Na2 C22 C21 C11 -66.4(5) . . . . ?
C16 C11 C21 C26 45.4(6) . . . . ?
C12 C11 C21 C26 -128.6(5) . . . . ?
C16 C11 C21 C22 -131.3(5) . . . . ?
C12 C11 C21 C22 54.6(7) . . . . ?
C13 Si1 C31 C36 152.9(5) . . . . ?
C51 Si1 C31 C36 22.8(5) . . . . ?
C41 Si1 C31 C36 -90.4(5) . . . . ?
C13 Si1 C31 C32 -31.7(5) . . . . ?
C51 Si1 C31 C32 -161.8(4) . . . . ?
C41 Si1 C31 C32 85.1(5) . . . . ?
C36 C31 C32 C33 2.7(9) . . . . ?
Si1 C31 C32 C33 -173.0(5) . . . . ?
C31 C32 C33 C34 -2.0(10) . . . . ?
C32 C33 C34 C35 0.2(11) . . . . ?
C33 C34 C35 C36 0.8(11) . . . . ?
C32 C31 C36 C35 -1.7(9) . . . . ?
Si1 C31 C36 C35 173.8(5) . . . . ?
C34 C35 C36 C31 -0.1(10) . . . . ?
C13 Si1 C41 C42 115.0(5) . . . . ?
C51 Si1 C41 C42 -120.6(5) . . . . ?
C31 Si1 C41 C42 -3.7(5) . . . . ?
C13 Si1 C41 C46 -66.3(5) . . . . ?
C51 Si1 C41 C46 58.1(5) . . . . ?
C31 Si1 C41 C46 175.0(4) . . . . ?
C46 C41 C42 C43 0.9(8) . . . . ?
Si1 C41 C42 C43 179.6(4) . . . . ?
C41 C42 C43 C44 -0.5(9) . . . . ?
C42 C43 C44 C45 1.0(10) . . . . ?
C43 C44 C45 C46 -2.0(10) . . . . ?
C44 C45 C46 C41 2.5(10) . . . . ?
C42 C41 C46 C45 -1.9(8) . . . . ?
Si1 C41 C46 C45 179.3(5) . . . . ?
C13 Si1 C51 C52 -13.4(5) . . . . ?
C41 Si1 C51 C52 -132.5(5) . . . . ?
C31 Si1 C51 C52 113.9(5) . . . . ?
C13 Si1 C51 C56 164.1(4) . . . . ?
C41 Si1 C51 C56 45.0(5) . . . . ?
C31 Si1 C51 C56 -68.6(5) . . . . ?
C56 C51 C52 C53 2.6(8) . . . . ?
Si1 C51 C52 C53 -179.9(5) . . . . ?
C51 C52 C53 C54 0.4(10) . . . . ?
C52 C53 C54 C55 -2.4(11) . . . . ?
C53 C54 C55 C56 1.3(9) . . . . ?
C54 C55 C56 C51 1.9(9) . . . . ?
C52 C51 C56 C55 -3.8(8) . . . . ?
Si1 C51 C56 C55 178.6(4) . . . . ?
C81 Si2 C61 C62 -18.4(5) . . . . ?
C23 Si2 C61 C62 103.3(4) . . . . ?
C71 Si2 C61 C62 -136.2(4) . . . . ?
C81 Si2 C61 C66 163.3(4) . . . . ?
C23 Si2 C61 C66 -75.0(4) . . . . ?
C71 Si2 C61 C66 45.5(4) . . . . ?
C66 C61 C62 C63 -0.8(7) . . . . ?
Si2 C61 C62 C63 -179.1(4) . . . . ?
C61 C62 C63 C64 1.1(8) . . . . ?
C62 C63 C64 C65 -0.8(8) . . . . ?
C63 C64 C65 C66 0.2(8) . . . . ?
C64 C65 C66 C61 0.1(8) . . . . ?
C62 C61 C66 C65 0.2(7) . . . . ?
Si2 C61 C66 C65 178.6(4) . . . . ?
C81 Si2 C71 C76 117.2(5) . . . . ?
C23 Si2 C71 C76 -11.6(6) . . . . ?
C61 Si2 C71 C76 -129.3(5) . . . . ?
C81 Si2 C71 C72 -66.3(5) . . . . ?
C23 Si2 C71 C72 164.9(5) . . . . ?
C61 Si2 C71 C72 47.1(5) . . . . ?
C76 C71 C72 C73 -1.3(9) . . . . ?
Si2 C71 C72 C73 -177.9(5) . . . . ?
C71 C72 C73 C74 -1.8(11) . . . . ?
C72 C73 C74 C75 3.6(11) . . . . ?
C73 C74 C75 C76 -2.4(12) . . . . ?
C72 C71 C76 C75 2.5(9) . . . . ?
Si2 C71 C76 C75 179.1(5) . . . . ?
C74 C75 C76 C71 -0.7(11) . . . . ?
C23 Si2 C81 C86 -38.1(5) . . . . ?
C61 Si2 C81 C86 80.3(5) . . . . ?
C71 Si2 C81 C86 -166.4(4) . . . . ?
C23 Si2 C81 C82 147.0(4) . . . . ?
C61 Si2 C81 C82 -94.6(4) . . . . ?
C71 Si2 C81 C82 18.7(5) . . . . ?
C86 C81 C82 C83 -0.1(8) . . . . ?
Si2 C81 C82 C83 175.1(5) . . . . ?
C81 C82 C83 C84 1.6(9) . . . . ?
C82 C83 C84 C85 -2.8(10) . . . . ?
C83 C84 C85 C86 2.5(10) . . . . ?
C84 C85 C86 C81 -1.0(9) . . . . ?
C84 C85 C86 Na2 107.2(6) . . . . ?
C82 C81 C86 C85 -0.3(8) . . . . ?
Si2 C81 C86 C85 -175.5(5) . . . . ?
C82 C81 C86 Na2 -110.5(4) . . . . ?
Si2 C81 C86 Na2 74.3(4) . . . . ?
O1 Na2 C86 C85 -150.8(7) . . . . ?
O5A Na2 C86 C85 -19.9(5) . . . . ?
O2 Na2 C86 C85 -143.6(4) . . . . ?
O6 Na2 C86 C85 85.0(4) . . . . ?
O5 Na2 C86 C85 -41.5(5) . . . . ?
C22 Na2 C86 C85 -172.8(4) . . . . ?
C504 Na2 C86 C85 -9.7(6) . . . . ?
Na1 Na2 C86 C85 -108.2(4) . . . . ?
O1 Na2 C86 C81 -24.3(10) . . . . ?
O5A Na2 C86 C81 106.6(4) . . . . ?
O2 Na2 C86 C81 -17.1(4) . . . . ?
O6 Na2 C86 C81 -148.5(4) . . . . ?
O5 Na2 C86 C81 85.0(5) . . . . ?
C22 Na2 C86 C81 -46.4(4) . . . . ?
C504 Na2 C86 C81 116.8(5) . . . . ?
Na1 Na2 C86 C81 18.3(4) . . . . ?
O2 Na1 O3 C301 -150.3(6) . . . . ?
O4 Na1 O3 C301 -43.6(6) . . . . ?
O1 Na1 O3 C301 130.7(6) . . . . ?
C12 Na1 O3 C301 133.6(13) . . . . ?
C404 Na1 O3 C301 -68.0(6) . . . . ?
Na2 Na1 O3 C301 161.2(6) . . . . ?
O2 Na1 O3 C304 7.6(5) . . . . ?
O4 Na1 O3 C304 114.3(5) . . . . ?
O1 Na1 O3 C304 -71.4(6) . . . . ?
C12 Na1 O3 C304 -68.5(15) . . . . ?
C404 Na1 O3 C304 89.9(5) . . . . ?
Na2 Na1 O3 C304 -40.9(5) . . . . ?
C304 O3 C301 C302 -32.4(10) . . . . ?
Na1 O3 C301 C302 126.5(9) . . . . ?
C304 O3 C301 C306 10.8(25) . . . . ?
Na1 O3 C301 C306 169.6(24) . . . . ?
O3 C301 C302 C303 21.9(12) . . . . ?
C306 C301 C302 C303 -77.0(21) . . . . ?
C301 C302 C303 C304 -4.6(12) . . . . ?
O3 C301 C306 C305 -18.2(37) . . . . ?
C302 C301 C306 C305 75.1(32) . . . . ?
C304 C305 C306 C301 17.0(39) . . . . ?
C301 O3 C304 C303 29.5(10) . . . . ?
Na1 O3 C304 C303 -133.6(7) . . . . ?
C301 O3 C304 C305 0.5(25) . . . . ?
Na1 O3 C304 C305 -162.6(24) . . . . ?
C302 C303 C304 O3 -14.3(11) . . . . ?
C302 C303 C304 C305 96.3(32) . . . . ?
C306 C305 C304 O3 -11.1(35) . . . . ?
C306 C305 C304 C303 -90.2(40) . . . . ?
O2 Na1 O4 C404 34.4(5) . . . . ?
O3 Na1 O4 C404 -64.7(5) . . . . ?
O1 Na1 O4 C404 119.5(4) . . . . ?
C12 Na1 O4 C404 115.7(4) . . . . ?
C404 Na1 O4 C404 0.000(2) . . . . ?
Na2 Na1 O4 C404 56.9(6) . . . . ?
O2 Na1 O4 C401 -99.7(5) . . . . ?
O3 Na1 O4 C401 161.3(5) . . . . ?
O1 Na1 O4 C401 -14.5(6) . . . . ?
C12 Na1 O4 C401 -18.3(5) . . . . ?
C404 Na1 O4 C401 -134.1(8) . . . . ?
Na2 Na1 O4 C401 -77.2(6) . . . . ?
C404 O4 C401 C402 -11.5(11) . . . . ?
Na1 O4 C401 C402 121.0(9) . . . . ?
C404 O4 C401 C406 9.6(15) . . . . ?
Na1 O4 C401 C406 142.1(14) . . . . ?
O4 C401 C402 C403 -12.1(12) . . . . ?
C406 C401 C402 C403 -96.6(39) . . . . ?
C401 C402 C403 C404 30.4(15) . . . . ?
O4 C401 C406 C405 -10.4(21) . . . . ?
C402 C401 C406 C405 91.2(41) . . . . ?
C404 C405 C406 C401 6.9(23) . . . . ?
C401 O4 C404 C403 29.8(12) . . . . ?
Na1 O4 C404 C403 -112.9(10) . . . . ?
C401 O4 C404 C405 -5.5(17) . . . . ?
Na1 O4 C404 C405 -148.2(16) . . . . ?
C401 O4 C404 Na1 142.6(6) . . . . ?
Na1 O4 C404 Na1 0.0 . . . . ?
C402 C403 C404 O4 -37.7(15) . . . . ?
C402 C403 C404 C405 76.3(20) . . . . ?
C402 C403 C404 Na1 -85.3(13) . . . . ?
C406 C405 C404 O4 -1.1(21) . . . . ?
C406 C405 C404 C403 -77.5(22) . . . . ?
C406 C405 C404 Na1 -45.8(30) . . . . ?
O2 Na1 C404 O4 -147.0(4) . . . . ?
O4 Na1 C404 O4 0.000(2) . . . . ?
O3 Na1 C404 O4 112.9(4) . . . . ?
O1 Na1 C404 O4 -82.8(5) . . . . ?
C12 Na1 C404 O4 -70.4(5) . . . . ?
Na2 Na1 C404 O4 -147.4(4) . . . . ?
O2 Na1 C404 C403 -64.9(8) . . . . ?
O4 Na1 C404 C403 82.2(9) . . . . ?
O3 Na1 C404 C403 -164.9(8) . . . . ?
O1 Na1 C404 C403 -0.7(9) . . . . ?
C12 Na1 C404 C403 11.8(9) . . . . ?
Na2 Na1 C404 C403 -65.3(9) . . . . ?
O2 Na1 C404 C405 -84.5(22) . . . . ?
O4 Na1 C404 C405 62.6(21) . . . . ?
O3 Na1 C404 C405 175.5(22) . . . . ?
O1 Na1 C404 C405 -20.3(23) . . . . ?
C12 Na1 C404 C405 -7.8(22) . . . . ?
Na2 Na1 C404 C405 -84.9(22) . . . . ?
O1 Na2 O5 C501 -176.1(14) . . . . ?
O5A Na2 O5 C501 -56.0(14) . . . . ?
O2 Na2 O5 C501 107.5(14) . . . . ?
O6 Na2 O5 C501 -68.7(15) . . . . ?
C22 Na2 O5 C501 110.9(13) . . . . ?
C504 Na2 O5 C501 -100.7(17) . . . . ?
C86 Na2 O5 C501 15.5(14) . . . . ?
Na1 Na2 O5 C501 137.4(15) . . . . ?
O1 Na2 O5 C504 -75.4(9) . . . . ?
O5A Na2 O5 C504 44.7(10) . . . . ?
O2 Na2 O5 C504 -151.8(9) . . . . ?
O6 Na2 O5 C504 32.0(11) . . . . ?
C22 Na2 O5 C504 -148.4(8) . . . . ?
C504 Na2 O5 C504 0.000(4) . . . . ?
C86 Na2 O5 C504 116.2(9) . . . . ?
Na1 Na2 O5 C504 -121.9(10) . . . . ?
C504 O5 C501 C502 25.7(26) . . . . ?
Na2 O5 C501 C502 124.6(21) . . . . ?
O5 C501 C502 C503 -1.6(28) . . . . ?
C501 C502 C503 C504 -25.8(22) . . . . ?
C502 C503 C504 O5 38.1(17) . . . . ?
C502 C503 C504 Na2 13.5(36) . . . . ?
C501 O5 C504 C503 -39.1(18) . . . . ?
Na2 O5 C504 C503 -165.9(12) . . . . ?
C501 O5 C504 Na2 126.8(13) . . . . ?
Na2 O5 C504 Na2 0.000(3) . . . . ?
O1 Na2 C504 C503 129.4(31) . . . . ?
O5A Na2 C504 C503 -15.1(25) . . . . ?
O2 Na2 C504 C503 67.4(32) . . . . ?
O6 Na2 C504 C503 -124.6(31) . . . . ?
O5 Na2 C504 C503 30.3(28) . . . . ?
C22 Na2 C504 C503 95.6(31) . . . . ?
C86 Na2 C504 C503 -42.7(32) . . . . ?
Na1 Na2 C504 C503 80.9(31) . . . . ?
O1 Na2 C504 O5 99.1(9) . . . . ?
O5A Na2 C504 O5 -45.4(10) . . . . ?
O2 Na2 C504 O5 37.1(11) . . . . ?
O6 Na2 C504 O5 -154.9(8) . . . . ?
O5 Na2 C504 O5 0.000(5) . . . . ?
C22 Na2 C504 O5 65.3(13) . . . . ?
C86 Na2 C504 O5 -73.0(9) . . . . ?
Na1 Na2 C504 O5 50.6(9) . . . . ?
O1 Na2 O5A C505 25.4(10) . . . . ?
O2 Na2 O5A C505 -53.8(11) . . . . ?
O6 Na2 O5A C505 135.2(10) . . . . ?
O5 Na2 O5A C505 -34.4(12) . . . . ?
C22 Na2 O5A C505 -56.4(12) . . . . ?
C504 Na2 O5A C505 60.2(13) . . . . ?
C86 Na2 O5A C505 -145.3(10) . . . . ?
Na1 Na2 O5A C505 -22.3(10) . . . . ?
O1 Na2 O5A C508 -63.6(16) . . . . ?
O2 Na2 O5A C508 -142.9(15) . . . . ?
O6 Na2 O5A C508 46.1(16) . . . . ?
O5 Na2 O5A C508 -123.5(20) . . . . ?
C22 Na2 O5A C508 -145.5(15) . . . . ?
C504 Na2 O5A C508 -28.9(18) . . . . ?
C86 Na2 O5A C508 125.7(16) . . . . ?
Na1 Na2 O5A C508 -111.4(16) . . . . ?
C508 O5A C505 C506 -85.7(16) . . . . ?
Na2 O5A C505 C506 138.3(11) . . . . ?
C508 O5A C505 C507 -39.2(12) . . . . ?
Na2 O5A C505 C507 -175.2(10) . . . . ?
O5A C505 C506 C507 74.7(17) . . . . ?
C507 C505 C506 C507 0.000(6) . . . . ?
C505 C506 C507 C508 -31.0(29) . . . . ?
C505 C506 C507 C505 0.000(6) . . . . ?
C506 C505 C507 C508 149.3(28) . . . . ?
O5A C505 C507 C508 51.6(18) . . . . ?
C506 C505 C507 C506 0.000(9) . . . . ?
O5A C505 C507 C506 -97.6(19) . . . . ?
C506 C507 C508 O5A -21.5(28) . . . . ?
C505 C507 C508 O5A -45.4(13) . . . . ?
C505 O5A C508 C507 60.6(21) . . . . ?
Na2 O5A C508 C507 162.9(15) . . . . ?
O1 Na2 O6 C608 -30.5(11) . . . . ?
O5A Na2 O6 C608 -131.5(11) . . . . ?
O2 Na2 O6 C608 58.4(11) . . . . ?
O5 Na2 O6 C608 -126.4(12) . . . . ?
C22 Na2 O6 C608 53.8(11) . . . . ?
C504 Na2 O6 C608 -109.6(12) . . . . ?
C86 Na2 O6 C608 138.8(11) . . . . ?
Na1 Na2 O6 C608 -14.6(12) . . . . ?
O1 Na2 O6 C605 107.2(12) . . . . ?
O5A Na2 O6 C605 6.2(12) . . . . ?
O2 Na2 O6 C605 -163.9(12) . . . . ?
O5 Na2 O6 C605 11.3(13) . . . . ?
C22 Na2 O6 C605 -168.5(12) . . . . ?
C504 Na2 O6 C605 28.1(12) . . . . ?
C86 Na2 O6 C605 -83.5(12) . . . . ?
Na1 Na2 O6 C605 123.1(12) . . . . ?
O1 Na2 O6 C604 -59.4(10) . . . . ?
O5A Na2 O6 C604 -160.4(10) . . . . ?
O2 Na2 O6 C604 29.4(10) . . . . ?
O5 Na2 O6 C604 -155.4(10) . . . . ?
C22 Na2 O6 C604 24.9(10) . . . . ?
C504 Na2 O6 C604 -138.5(11) . . . . ?
C86 Na2 O6 C604 109.9(10) . . . . ?
Na1 Na2 O6 C604 -43.5(11) . . . . ?
O1 Na2 O6 C601 146.0(12) . . . . ?
O5A Na2 O6 C601 45.0(13) . . . . ?
O2 Na2 O6 C601 -125.1(12) . . . . ?
O5 Na2 O6 C601 50.1(13) . . . . ?
C22 Na2 O6 C601 -129.6(12) . . . . ?
C504 Na2 O6 C601 67.0(13) . . . . ?
C86 Na2 O6 C601 -44.6(12) . . . . ?
Na1 Na2 O6 C601 161.9(12) . . . . ?
C608 O6 C601 C602 4.1(22) . . . . ?
C605 O6 C601 C602 -70.0(17) . . . . ?
C604 O6 C601 C602 29.4(17) . . . . ?
Na2 O6 C601 C602 -172.2(9) . . . . ?
O6 C601 C602 C603 -29.5(19) . . . . ?
C601 C602 C603 C604 17.2(19) . . . . ?
C608 O6 C604 C603 109.2(22) . . . . ?
C605 O6 C604 C603 13.7(17) . . . . ?
C601 O6 C604 C603 -17.6(17) . . . . ?
Na2 O6 C604 C603 -177.2(8) . . . . ?
C602 C603 C604 O6 -0.2(19) . . . . ?
C608 O6 C605 C606 -22.9(20) . . . . ?
C604 O6 C605 C606 6.2(18) . . . . ?
C601 O6 C605 C606 95.4(20) . . . . ?
Na2 O6 C605 C606 -162.2(10) . . . . ?
O6 C605 C606 C607 4.6(20) . . . . ?
C605 C606 C607 C608 13.9(20) . . . . ?
C605 O6 C608 C607 31.2(19) . . . . ?
C604 O6 C608 C607 -62.0(17) . . . . ?
C601 O6 C608 C607 0.7(22) . . . . ?
Na2 O6 C608 C607 177.6(10) . . . . ?
C606 C607 C608 O6 -28.0(20) . . . . ?
